data_7019774
loop_
_publ_author_name
'Zhao, Wen-Feng'
'Zou, Chao'
'Shi, Lian-Xu'
'Yu, Jian-Can'
'Qian, Guo-Dong'
'Wu, Chuan-De'

_publ_section_title
;
 Synthesis of diamondoid lanthanide-polyoxometalate solids as tunable
 photoluminescent materials.
;
_journal_issue 33
_journal_name_full 'Dalton transactions (Cambridge, England : 2003)'
_journal_page_first 10091
_journal_page_last 10096
_journal_paper_doi 10.1039/c2dt30481c
_journal_volume 41
_journal_year 2012
_chemical_formula_sum 'C36 H90 La2 N12 O58 W12 Zn'
_chemical_formula_weight 4168.59
_chemical_name_systematic
;
?
;
_space_group_IT_number 122
_symmetry_cell_setting tetragonal
_symmetry_space_group_name_Hall 'I -4 2bw'
_symmetry_space_group_name_H-M 'I -4 2 d'
_atom_sites_solution_hydrogens geom
_atom_sites_solution_primary direct
_atom_sites_solution_secondary difmap
_audit_creation_method SHELXL-97
_cell_angle_alpha 90.00
_cell_angle_beta 90.00
_cell_angle_gamma 90.00
_cell_formula_units_Z 4
_cell_length_a 14.1527(3)
_cell_length_b 14.1527(3)
_cell_length_c 44.8022(13)
_cell_measurement_reflns_used 9212
_cell_measurement_temperature 293(2)
_cell_measurement_theta_max 25.15
_cell_measurement_theta_min 3.40
_cell_volume 8973.8(4)
_computing_cell_refinement 'CrysAlisPro (Oxford Diffraction Ltd., 2010)'
_computing_data_collection 'CrysAlisPro (Oxford Diffraction Ltd., 2010)'
_computing_data_reduction 'CrysAlisPro (Oxford Diffraction Ltd., 2010)'
_computing_structure_refinement 'SHELXL-97 (Sheldrick, 1997)'
_computing_structure_solution 'SHELXS-97 (Sheldrick, 1990)'
_diffrn_ambient_temperature 293(2)
_diffrn_detector_area_resol_mean 10.3592
_diffrn_measured_fraction_theta_full 0.992
_diffrn_measured_fraction_theta_max 0.992
_diffrn_measurement_device_type 'Xcalibur, Atlas, Gemini ultra'
_diffrn_measurement_method '\w scans'
_diffrn_radiation_monochromator graphite
_diffrn_radiation_source 'fine-focus sealed tube'
_diffrn_radiation_type MoK\a
_diffrn_radiation_wavelength 0.71073
_diffrn_reflns_av_R_equivalents 0.0522
_diffrn_reflns_av_sigmaI/netI 0.0731
_diffrn_reflns_limit_h_max 16
_diffrn_reflns_limit_h_min -12
_diffrn_reflns_limit_k_max 11
_diffrn_reflns_limit_k_min -16
_diffrn_reflns_limit_l_max 53
_diffrn_reflns_limit_l_min -43
_diffrn_reflns_number 9212
_diffrn_reflns_theta_full 25.15
_diffrn_reflns_theta_max 25.15
_diffrn_reflns_theta_min 3.40
_diffrn_standards_interval_count none
_diffrn_standards_interval_time none
_diffrn_standards_number none
_exptl_absorpt_coefficient_mu 16.602
_exptl_absorpt_correction_T_max 0.161
_exptl_absorpt_correction_T_min 0.060
_exptl_absorpt_correction_type empirical
_exptl_absorpt_process_details CrysAlisPro
_exptl_crystal_colour colorless
_exptl_crystal_density_diffrn 3.085
_exptl_crystal_density_method 'not measured'
_exptl_crystal_description block
_exptl_crystal_F_000 7544
_exptl_crystal_size_max 0.19
_exptl_crystal_size_mid 0.17
_exptl_crystal_size_min 0.11
_platon_squeeze_details
;
Crystal structure was found to contain four disordered lattice solvent
molecules, which could not be sufficiently modeled in the refinement
cycles. These molecules were removed using the SQUEEZE procedure
implemented in the PLATON package.
;
_refine_diff_density_max 1.483
_refine_diff_density_min -1.730
_refine_diff_density_rms 0.264
_refine_ls_abs_structure_details 'Flack H D (1983), Acta Cryst. A39, 876-881'
_refine_ls_abs_structure_Flack -0.04(2)
_refine_ls_extinction_method none
_refine_ls_goodness_of_fit_ref 1.171
_refine_ls_hydrogen_treatment constr
_refine_ls_matrix_type full
_refine_ls_number_parameters 179
_refine_ls_number_reflns 3629
_refine_ls_number_restraints 8
_refine_ls_restrained_S_all 1.170
_refine_ls_R_factor_all 0.0621
_refine_ls_R_factor_gt 0.0522
_refine_ls_shift/su_max 0.001
_refine_ls_shift/su_mean 0.000
_refine_ls_structure_factor_coef Fsqd
_refine_ls_weighting_details 'calc w=1/[\s^2^(Fo^2^)+(0.0397P)^2^+0.0000P] where P=(Fo^2^+2Fc^2^)/3'
_refine_ls_weighting_scheme calc
_refine_ls_wR_factor_gt 0.1218
_refine_ls_wR_factor_ref 0.1312
_reflns_number_gt 3018
_reflns_number_total 3629
_reflns_threshold_expression >2sigma(I)
_cod_data_source_file c2dt30481c.txt
_cod_data_source_block LaPOM
_cod_original_sg_symbol_H-M I-42d
_cod_database_code 7019774

loop_
_symmetry_equiv_pos_as_xyz
'x, y, z'
'y, -x, -z'
'-x, -y, z'
'-y, x, -z'
'x, -y+1/2, -z+1/4'
'-y+1/2, -x, z+3/4'
'-x, y+1/2, -z+1/4'
'y+1/2, x, z+3/4'
'x+1/2, y+1/2, z+1/2'
'y+1/2, -x+1/2, -z+1/2'
'-x+1/2, -y+1/2, z+1/2'
'-y+1/2, x+1/2, -z+1/2'
'x+1/2, -y+1, -z+3/4'
'-y+1, -x+1/2, z+5/4'
'-x+1/2, y+1, -z+3/4'
'y+1, x+1/2, z+5/4'

loop_
_atom_site_label
_atom_site_type_symbol
_atom_site_fract_x
_atom_site_fract_y
_atom_site_fract_z
_atom_site_U_iso_or_equiv
_atom_site_adp_type
_atom_site_occupancy
_atom_site_symmetry_multiplicity
_atom_site_calc_flag
_atom_site_refinement_flags
W1 W 0.02237(8) 0.74756(7) 0.745851(16) 0.0497(3) Uani 1 1 d .
W2 W -0.10461(7) 0.64327(7) 0.69487(2) 0.0486(3) Uani 1 1 d .
W3 W 0.12532(7) 0.61775(7) 0.695698(19) 0.0474(3) Uani 1 1 d .
La1 La 0.27447(12) 0.7500 0.6250 0.0442(4) Uani 1 2 d S
Zn1 Zn 0.0000 0.5000 0.7500 0.0314(9) Uani 1 4 d S
O1 O -0.0773(10) 0.7590(11) 0.7164(3) 0.053(4) Uani 1 1 d .
O2 O 0.0294(12) 0.8648(11) 0.7550(3) 0.066(5) Uani 1 1 d .
O3 O 0.0945(19) 0.7500 0.6250 0.092(9) Uani 1 2 d S
O4 O -0.1809(11) 0.6869(11) 0.6685(3) 0.052(4) Uani 1 1 d .
O5 O 0.1121(11) 0.7409(10) 0.7164(3) 0.049(4) Uani 1 1 d .
O6 O -0.1070(10) 0.5047(10) 0.6842(2) 0.044(3) Uani 1 1 d .
O7 O -0.0747(10) 0.7052(9) 0.7739(3) 0.043(3) Uani 1 1 d .
O8 O 0.0101(10) 0.6082(9) 0.7258(2) 0.041(3) Uani 1 1 d .
O9 O 0.0113(10) 0.6534(10) 0.6726(2) 0.044(3) Uani 1 1 d .
O10 O 0.1065(11) 0.6936(9) 0.7742(3) 0.045(3) Uani 1 1 d .
O11 O 0.2030(10) 0.6570(11) 0.6684(3) 0.046(4) Uani 1 1 d .
O12 O 0.2160(15) 0.8977(15) 0.6492(4) 0.089(6) Uiso 1 1 d D
O13 O 0.394(2) 0.6239(19) 0.6340(6) 0.130(9) Uiso 1 1 d .
O14 O 0.3679(18) 0.7772(17) 0.6753(5) 0.113(8) Uani 1 1 d D
N1 N 0.367(3) 0.759(3) 0.7257(8) 0.157(13) Uiso 1 1 d D
N2 N 0.1347(18) 1.0287(17) 0.6600(5) 0.093(8) Uiso 1 1 d D
C1 C 0.335(2) 0.792(2) 0.7002(5) 0.099(10) Uiso 1 1 d D
H1A H 0.2815 0.8306 0.7012 0.119 Uiso 1 1 calc R
C2 C 0.305(4) 0.790(4) 0.7495(12) 0.21(2) Uiso 1 1 d D
H2A H 0.2564 0.8298 0.7414 0.322 Uiso 1 1 calc R
H2B H 0.3401 0.8239 0.7642 0.322 Uiso 1 1 calc R
H2C H 0.2759 0.7354 0.7586 0.322 Uiso 1 1 calc R
C3 C 0.448(3) 0.696(4) 0.7305(10) 0.19(2) Uiso 1 1 d D
H3A H 0.4789 0.6851 0.7118 0.284 Uiso 1 1 calc R
H3B H 0.4257 0.6374 0.7386 0.284 Uiso 1 1 calc R
H3C H 0.4910 0.7252 0.7442 0.284 Uiso 1 1 calc R
C4 C 0.171(2) 0.9670(17) 0.6410(6) 0.092(10) Uiso 1 1 d D
H4A H 0.1613 0.9764 0.6207 0.111 Uiso 1 1 calc R
C5 C 0.093(2) 1.112(2) 0.6469(7) 0.095(10) Uiso 1 1 d D
H5A H 0.1046 1.1124 0.6258 0.143 Uiso 1 1 calc R
H5B H 0.1194 1.1674 0.6558 0.143 Uiso 1 1 calc R
H5C H 0.0256 1.1112 0.6503 0.143 Uiso 1 1 calc R
C6 C 0.115(4) 1.024(5) 0.6918(6) 0.23(3) Uiso 1 1 d D
H6A H 0.0788 0.9684 0.6960 0.276 Uiso 1 1 calc R
H6B H 0.0801 1.0790 0.6977 0.276 Uiso 1 1 calc R
H6C H 0.1736 1.0216 0.7026 0.276 Uiso 1 1 calc R

loop_
_atom_site_aniso_label
_atom_site_aniso_U_11
_atom_site_aniso_U_22
_atom_site_aniso_U_33
_atom_site_aniso_U_23
_atom_site_aniso_U_13
_atom_site_aniso_U_12
W1 0.0637(7) 0.0453(5) 0.0401(4) -0.0018(4) -0.0020(4) 0.0000(5)
W2 0.0540(6) 0.0547(6) 0.0372(4) 0.0081(4) -0.0062(4) -0.0008(5)
W3 0.0558(6) 0.0520(5) 0.0344(4) 0.0048(4) 0.0054(4) -0.0052(5)
La1 0.0440(10) 0.0476(10) 0.0410(8) 0.0057(8) 0.000 0.000
Zn1 0.0348(14) 0.0348(14) 0.0247(16) 0.000 0.000 0.000
O1 0.035(8) 0.054(10) 0.071(9) -0.025(8) 0.000(7) -0.020(7)
O2 0.083(12) 0.054(10) 0.062(9) 0.016(8) -0.009(9) -0.026(9)
O3 0.075(18) 0.13(2) 0.072(14) 0.063(18) 0.000 0.000
O4 0.051(9) 0.058(10) 0.046(8) 0.014(7) 0.003(7) -0.007(8)
O5 0.067(10) 0.047(8) 0.031(6) -0.004(6) 0.021(7) -0.016(8)
O6 0.060(9) 0.036(7) 0.035(6) -0.005(6) -0.021(6) 0.019(8)
O7 0.051(9) 0.034(8) 0.042(7) -0.002(6) 0.005(6) 0.023(6)
O8 0.050(8) 0.047(8) 0.027(6) 0.014(5) 0.013(6) 0.019(7)
O9 0.046(8) 0.055(9) 0.032(6) 0.001(6) -0.022(6) 0.003(7)
O10 0.054(9) 0.039(8) 0.041(7) 0.013(6) -0.008(7) -0.006(7)
O11 0.049(9) 0.048(9) 0.042(8) 0.015(7) -0.016(6) -0.001(7)
O14 0.12(2) 0.12(2) 0.101(14) -0.032(14) 0.009(14) -0.048(16)

loop_
_atom_type_symbol
_atom_type_description
_atom_type_scat_dispersion_real
_atom_type_scat_dispersion_imag
_atom_type_scat_source
C C 0.0033 0.0016 'International Tables Vol C Tables 4.2.6.8 and 6.1.1.4'
H H 0.0000 0.0000 'International Tables Vol C Tables 4.2.6.8 and 6.1.1.4'
La La -0.2871 2.4523 'International Tables Vol C Tables 4.2.6.8 and 6.1.1.4'
N N 0.0061 0.0033 'International Tables Vol C Tables 4.2.6.8 and 6.1.1.4'
O O 0.0106 0.0060 'International Tables Vol C Tables 4.2.6.8 and 6.1.1.4'
W W -0.8490 6.8722 'International Tables Vol C Tables 4.2.6.8 and 6.1.1.4'
Zn Zn 0.2839 1.4301 'International Tables Vol C Tables 4.2.6.8 and 6.1.1.4'

loop_
_geom_angle_atom_site_label_1
_geom_angle_atom_site_label_2
_geom_angle_atom_site_label_3
_geom_angle
_geom_angle_site_symmetry_1
_geom_angle_site_symmetry_3
O2 W1 O5 100.4(7) . .
O2 W1 O10 101.2(7) . .
O5 W1 O10 91.4(6) . .
O2 W1 O1 97.1(7) . .
O5 W1 O1 91.1(6) . .
O10 W1 O1 160.8(6) . .
O2 W1 O7 100.6(7) . .
O5 W1 O7 158.9(6) . .
O10 W1 O7 83.6(5) . .
O1 W1 O7 87.2(6) . .
O2 W1 O8 169.3(6) . .
O5 W1 O8 73.2(5) . .
O10 W1 O8 87.8(5) . .
O1 W1 O8 74.7(6) . .
O7 W1 O8 86.1(5) . .
O4 W2 O9 98.8(6) . .
O4 W2 O1 99.4(7) . .
O9 W2 O1 91.5(6) . .
O4 W2 O10 100.4(6) . 12_556
O9 W2 O10 160.3(5) . 12_556
O1 W2 O10 90.0(6) . 12_556
O4 W2 O6 100.2(6) . .
O9 W2 O6 87.9(6) . .
O1 W2 O6 160.3(6) . .
O10 W2 O6 84.2(6) 12_556 .
O4 W2 O8 169.5(6) . .
O9 W2 O8 73.3(4) . .
O1 W2 O8 74.3(6) . .
O10 W2 O8 88.2(5) 12_556 .
O6 W2 O8 86.7(5) . .
O11 W3 O6 101.3(6) . 3_565
O11 W3 O7 103.5(6) . 10_456
O6 W3 O7 89.0(6) 3_565 10_456
O11 W3 O9 93.9(6) . .
O6 W3 O9 88.8(6) 3_565 .
O7 W3 O9 162.6(5) 10_456 .
O11 W3 O5 96.2(6) . .
O6 W3 O5 162.3(5) 3_565 .
O7 W3 O5 90.2(6) 10_456 .
O9 W3 O5 86.8(6) . .
O11 W3 O8 162.9(6) . .
O6 W3 O8 90.6(5) 3_565 .
O7 W3 O8 89.0(5) 10_456 .
O9 W3 O8 73.8(5) . .
O5 W3 O8 71.7(5) . .
O13 La1 O13 94.3(13) 5_566 .
O13 La1 O12 138.9(7) 5_566 5_566
O13 La1 O12 72.4(8) . 5_566
O13 La1 O12 72.4(8) 5_566 .
O13 La1 O12 138.9(7) . .
O12 La1 O12 141.3(10) 5_566 .
O13 La1 O3 132.9(6) 5_566 .
O13 La1 O3 132.9(6) . .
O12 La1 O3 70.6(5) 5_566 .
O12 La1 O3 70.6(5) . .
O13 La1 O11 139.4(7) 5_566 .
O13 La1 O11 77.2(7) . .
O12 La1 O11 76.6(6) 5_566 .
O12 La1 O11 88.2(6) . .
O3 La1 O11 66.7(3) . .
O13 La1 O11 77.2(7) 5_566 5_566
O13 La1 O11 139.4(7) . 5_566
O12 La1 O11 88.2(6) 5_566 5_566
O12 La1 O11 76.6(6) . 5_566
O3 La1 O11 66.7(3) . 5_566
O11 La1 O11 133.4(6) . 5_566
O13 La1 O14 72.1(8) 5_566 .
O13 La1 O14 68.0(9) . .
O12 La1 O14 131.2(7) 5_566 .
O12 La1 O14 70.9(7) . .
O3 La1 O14 120.1(5) . .
O11 La1 O14 67.9(6) . .
O11 La1 O14 140.6(6) 5_566 .
O13 La1 O14 68.0(9) 5_566 5_566
O13 La1 O14 72.1(8) . 5_566
O12 La1 O14 70.9(7) 5_566 5_566
O12 La1 O14 131.2(7) . 5_566
O3 La1 O14 120.1(5) . 5_566
O11 La1 O14 140.6(6) . 5_566
O11 La1 O14 67.9(6) 5_566 5_566
O14 La1 O14 119.9(11) . 5_566
O8 Zn1 O8 109.4(4) 10_456 3_565
O8 Zn1 O8 109.4(4) 10_456 .
O8 Zn1 O8 109.5(7) 3_565 .
O8 Zn1 O8 109.5(7) 10_456 12_556
O8 Zn1 O8 109.4(4) 3_565 12_556
O8 Zn1 O8 109.4(3) . 12_556
W1 O1 W2 114.4(8) . .
W1 O5 W3 116.5(7) . .
W3 O6 W2 149.0(7) 3_565 .
W3 O7 W1 151.8(7) 12_556 .
Zn1 O8 W3 118.5(6) . .
Zn1 O8 W1 120.3(5) . .
W3 O8 W1 98.3(5) . .
Zn1 O8 W2 119.5(7) . .
W3 O8 W2 98.9(4) . .
W1 O8 W2 96.6(5) . .
W2 O9 W3 113.9(5) . .
W1 O10 W2 154.7(8) . 10_456
W3 O11 La1 162.0(8) . .
C4 O12 La1 135.4(19) . .
C1 O14 La1 127(2) . .
C1 N1 C2 108(4) . .
C1 N1 C3 128(4) . .
C2 N1 C3 123(4) . .
C4 N2 C5 116(2) . .
C4 N2 C6 132(4) . .
C5 N2 C6 111(3) . .
O14 C1 N1 126(4) . .
O12 C4 N2 122(3) . .

loop_
_geom_bond_atom_site_label_1
_geom_bond_atom_site_label_2
_geom_bond_distance
_geom_bond_site_symmetry_2
W1 O2 1.712(16) .
W1 O5 1.833(12) .
W1 O10 1.899(13) .
W1 O1 1.938(14) .
W1 O7 1.957(14) .
W1 O8 2.175(13) .
W2 O4 1.715(15) .
W2 O9 1.924(15) .
W2 O1 1.940(14) .
W2 O10 1.945(12) 12_556
W2 O6 2.018(14) .
W2 O8 2.190(13) .
W3 O11 1.735(15) .
W3 O6 1.827(14) 3_565
W3 O7 1.871(14) 10_456
W3 O9 1.982(12) .
W3 O5 1.984(13) .
W3 O8 2.119(12) .
La1 O13 2.50(3) 5_566
La1 O13 2.50(3) .
La1 O12 2.50(2) 5_566
La1 O12 2.50(2) .
La1 O3 2.55(3) .
La1 O11 2.558(14) .
La1 O11 2.558(14) 5_566
La1 O14 2.64(2) .
La1 O14 2.64(2) 5_566
Zn1 O8 1.883(12) 10_456
Zn1 O8 1.883(12) 3_565
Zn1 O8 1.883(12) .
Zn1 O8 1.883(12) 12_556
O6 W3 1.827(14) 3_565
O7 W3 1.871(14) 12_556
O10 W2 1.945(12) 10_456
O12 C4 1.229(10) .
O14 C1 1.230(10) .
N1 C1 1.321(10) .
N1 C2 1.453(10) .
N1 C3 1.455(10) .
N2 C4 1.321(10) .
N2 C5 1.445(10) .
N2 C6 1.451(10) .

loop_
_platon_squeeze_void_nr
_platon_squeeze_void_average_x
_platon_squeeze_void_average_y
_platon_squeeze_void_average_z
_platon_squeeze_void_volume
_platon_squeeze_void_count_electrons
_platon_squeeze_void_content
1 -0.077 -0.061 -0.001 2456 499 ' '
